data_4022231
loop_
_publ_author_name
'Jye-Shane Yang'
'Chia-Peng Liu'
'Bor-Ching Lin'
'Chih-Wei Tu'
'Gene-Hsiang Lee'

_publ_section_title
;
 Solid-State Molecular Folding and Supramolecular Structures
 of Triptycene-Derived Secondary Dicarboxamides
;
_journal_name_full 'Journal of Organic Chemistry'
_journal_page_first 7343
_journal_page_last 7354
_journal_paper_doi 10.1021/jo025758a
_journal_volume 67
_journal_year 2002
_chemical_formula_sum 'C43.5 H36 N2 O8.5 S2'
_chemical_formula_weight 786.86
_chemical_name_systematic
; 
 ? 
;
_space_group_IT_number 14
_symmetry_cell_setting monoclinic
_symmetry_space_group_name_Hall '-P 2ybc'
_symmetry_space_group_name_H-M 'P 1 21/c 1'
_atom_sites_solution_hydrogens geom
_atom_sites_solution_primary direct
_atom_sites_solution_secondary difmap
_audit_creation_method SHELXL
_cell_angle_alpha 90.00
_cell_angle_beta 103.137(1)
_cell_angle_gamma 90.00
_cell_formula_units_Z 4
_cell_length_a 12.0157(3)
_cell_length_b 19.0749(2)
_cell_length_c 17.5159(4)
_cell_measurement_reflns_used 4819
_cell_measurement_temperature 150(1)
_cell_volume 3909.55(14)
_computing_cell_refinement 'Siemens SAINT'
_computing_data_collection 'Siemens SMART'
_computing_data_reduction 'Siemens SAINT'
_computing_molecular_graphics 'Siemens SHELXTL'
_computing_publication_material 'Siemens SHELXTL'
_computing_structure_refinement 'SHELXL-93 (Sheldrick, 1993)'
_computing_structure_solution 'SHELXS-86 (Sheldrick, 1990)'
_diffrn_ambient_temperature 150(1)
_diffrn_measurement_device 'Siemens SMART 1K CCD'
_diffrn_measurement_method '\w scans'
_diffrn_radiation_monochromator graphite
_diffrn_radiation_source 'fine-focus sealed tube'
_diffrn_radiation_type MoK\a
_diffrn_radiation_wavelength 0.71073
_diffrn_reflns_av_R_equivalents 0.0716
_diffrn_reflns_av_sigmaI/netI 0.1006
_diffrn_reflns_limit_h_max 13
_diffrn_reflns_limit_h_min -14
_diffrn_reflns_limit_k_max 22
_diffrn_reflns_limit_k_min -23
_diffrn_reflns_limit_l_max 21
_diffrn_reflns_limit_l_min -21
_diffrn_reflns_number 15192
_diffrn_reflns_theta_max 25.00
_diffrn_reflns_theta_min 1.60
_diffrn_standards_decay_% 0
_exptl_absorpt_coefficient_mu 0.195
_exptl_absorpt_correction_T_max 0.9623
_exptl_absorpt_correction_T_min 0.8671
_exptl_absorpt_correction_type ' empirical used sadabs'
_exptl_crystal_colour colorless
_exptl_crystal_density_diffrn 1.337
_exptl_crystal_density_meas ?
_exptl_crystal_description plate
_exptl_crystal_F_000 1644
_exptl_crystal_size_max 0.50
_exptl_crystal_size_mid 0.20
_exptl_crystal_size_min 0.02
_refine_diff_density_max 0.544
_refine_diff_density_min -0.504
_refine_diff_density_rms 0.079
_refine_ls_extinction_coef 0.0023(4)
_refine_ls_extinction_expression Fc^*^=kFc[1+0.001xFc^2^\l^3^/sin(2\q)]^-1/4^
_refine_ls_extinction_method SHELXL
_refine_ls_goodness_of_fit_all 1.120
_refine_ls_goodness_of_fit_obs 1.233
_refine_ls_matrix_type full
_refine_ls_number_parameters 466
_refine_ls_number_reflns 6672
_refine_ls_number_restraints 0
_refine_ls_restrained_S_all 1.119
_refine_ls_restrained_S_obs 1.233
_refine_ls_R_factor_all 0.1525
_refine_ls_R_factor_obs 0.0960
_refine_ls_shift/esd_max 0.004
_refine_ls_shift/esd_mean 0.000
_refine_ls_structure_factor_coef Fsqd
_refine_ls_weighting_details 'w=1/[\s^2^(Fo^2^)+(0.0715P)^2^+7.7049P] where P=(Fo^2^+2Fc^2^)/3'
_refine_ls_weighting_scheme calc
_refine_ls_wR_factor_all 0.2072
_refine_ls_wR_factor_obs 0.1830
_reflns_number_observed 4385
_reflns_number_total 6674
_reflns_observed_criterion >2sigma(I)
_cod_data_source_file jo025758a-3_s2_2.cif
_cod_data_source_block imt
_cod_depositor_comments
;
The following automatic conversions were performed:
'_symmetry_cell_setting' value 'Monoclinic' changed to 'monoclinic'
according to '/home/saulius/struct/CIF-dictionaries/cif_core.dic'
dictionary named 'cif_core.dic' version 2.4.1 from 2010-06-29.

Automatic conversion script
Id: cif_fix_enum 1527 2010-12-29 10:47:43Z saulius 

The following automatic conversions were performed:

'_exptl_crystal_density_meas' value 'not_measured' was changed to '?'
- the value is perceived as not measured.

Automatic conversion script
Id: cif_fix_values 3008 2015-01-20 13:52:24Z robertas 

The following automatic conversions were performed:

'_refine_ls_weighting_scheme' value 'calc
w=1/[\s^2^(Fo^2^)+(0.0715P)^2^+7.7049P] where P=(Fo^2^+2Fc^2^)/3' was
changed to 'calc'. New tag '_refine_ls_weighting_details' was
created. The value of the new tag was set to
'w=1/[\s^2^(Fo^2^)+(0.0715P)^2^+7.7049P] where P=(Fo^2^+2Fc^2^)/3'.

Automatic conversion script
Id: cif_fix_values 3143 2015-03-26 13:38:13Z robertas 
;
_cod_original_sg_symbol_H-M 'P 21/c'
_cod_original_formula_sum 'C43.50 H36 N2 O8.50 S2'
_cod_database_code 4022231

loop_
_symmetry_equiv_pos_as_xyz
'x, y, z'
'-x, y+1/2, -z+1/2'
'-x, -y, -z'
'x, -y-1/2, z-1/2'

loop_
_atom_site_aniso_label
_atom_site_aniso_U_11
_atom_site_aniso_U_22
_atom_site_aniso_U_33
_atom_site_aniso_U_23
_atom_site_aniso_U_13
_atom_site_aniso_U_12
S1 0.0385(9) 0.0154(7) 0.0234(7) -0.0029(6) 0.0091(6) -0.0049(6)
S2 0.0360(8) 0.0182(7) 0.0267(7) 0.0039(6) 0.0068(6) 0.0028(6)
O1 0.039(2) 0.012(2) 0.026(2) 0.0018(15) 0.011(2) -0.003(2)
O2 0.054(3) 0.013(2) 0.037(2) -0.005(2) 0.011(2) -0.006(2)
O3 0.048(3) 0.026(2) 0.020(2) -0.005(2) 0.008(2) -0.004(2)
O4 0.037(2) 0.017(2) 0.026(2) 0.000(2) 0.009(2) 0.005(2)
O5 0.047(3) 0.021(2) 0.042(2) 0.003(2) 0.009(2) 0.010(2)
O6 0.043(2) 0.031(2) 0.025(2) 0.004(2) 0.003(2) -0.002(2)
O7 0.042(3) 0.029(3) 0.089(4) 0.016(2) 0.011(2) 0.014(2)
O8 0.043(3) 0.024(2) 0.082(3) -0.008(2) 0.013(2) -0.002(2)
N1 0.036(3) 0.017(2) 0.042(3) 0.005(2) 0.008(2) 0.004(2)
N2 0.030(3) 0.023(3) 0.051(3) -0.010(2) 0.010(2) -0.005(2)
C1 0.024(3) 0.020(3) 0.023(3) -0.001(2) 0.008(2) -0.004(2)
C2 0.030(3) 0.026(3) 0.022(3) -0.004(2) 0.004(2) -0.003(2)
C3 0.031(3) 0.023(3) 0.026(3) 0.005(2) 0.002(2) 0.005(2)
C4 0.021(3) 0.019(3) 0.028(3) 0.001(2) 0.010(2) 0.002(2)
C5 0.027(3) 0.019(3) 0.019(2) -0.001(2) 0.010(2) 0.002(2)
C6 0.023(3) 0.019(3) 0.019(3) 0.003(2) 0.004(2) 0.002(2)
C7 0.036(3) 0.011(2) 0.021(3) -0.002(2) 0.004(2) 0.002(2)
C8 0.025(3) 0.024(3) 0.020(3) 0.002(2) 0.003(2) -0.003(2)
C9 0.030(3) 0.031(3) 0.019(3) 0.001(2) -0.002(2) -0.006(2)
C10 0.038(4) 0.050(4) 0.018(3) 0.006(3) 0.004(2) -0.009(3)
C11 0.042(4) 0.050(4) 0.023(3) -0.010(3) 0.012(3) 0.007(3)
C12 0.035(3) 0.032(3) 0.025(3) -0.002(3) 0.006(3) 0.004(3)
C13 0.038(3) 0.022(3) 0.017(3) 0.002(2) 0.003(2) 0.002(2)
C14 0.040(3) 0.010(2) 0.025(3) -0.003(2) 0.009(2) 0.002(2)
C15 0.034(3) 0.025(3) 0.011(2) 0.001(2) 0.004(2) 0.001(2)
C16 0.035(3) 0.020(3) 0.024(3) -0.002(2) 0.003(2) -0.003(2)
C17 0.038(4) 0.032(3) 0.030(3) -0.003(3) 0.005(3) -0.010(3)
C18 0.023(3) 0.038(3) 0.027(3) 0.001(3) 0.005(2) 0.005(3)
C19 0.035(3) 0.024(3) 0.020(3) 0.001(2) 0.007(2) 0.003(2)
C20 0.033(3) 0.020(3) 0.018(3) 0.002(2) 0.005(2) -0.001(2)
C21 0.040(3) 0.014(3) 0.020(3) -0.001(2) 0.008(2) -0.003(2)
C22 0.050(4) 0.013(3) 0.039(3) 0.004(2) 0.015(3) 0.003(3)
C23 0.033(4) 0.020(3) 0.048(3) 0.005(3) 0.012(3) 0.006(3)
C24 0.030(3) 0.024(3) 0.028(3) -0.004(2) 0.012(2) 0.003(2)
C25 0.038(4) 0.016(3) 0.032(3) 0.006(2) 0.010(3) -0.004(2)
C26 0.033(3) 0.021(3) 0.029(3) 0.004(2) 0.005(2) -0.001(2)
C27 0.039(4) 0.034(4) 0.037(3) 0.003(3) 0.012(3) 0.009(3)
C28 0.030(4) 0.049(4) 0.070(5) 0.008(4) 0.005(3) 0.002(3)
C29 0.035(3) 0.021(3) 0.023(3) 0.004(2) 0.008(2) -0.002(2)
C30 0.034(4) 0.019(3) 0.033(3) -0.003(2) 0.009(3) 0.000(2)
C31 0.042(4) 0.015(3) 0.032(3) -0.007(2) 0.007(3) -0.002(2)
C32 0.025(3) 0.021(3) 0.040(3) 0.004(2) 0.013(3) -0.001(2)
C33 0.038(4) 0.025(3) 0.040(3) -0.010(3) 0.014(3) -0.001(3)
C34 0.031(4) 0.025(3) 0.031(3) -0.007(2) 0.009(3) -0.004(2)
C35 0.036(4) 0.027(3) 0.066(4) -0.003(3) 0.015(3) -0.003(3)
C36 0.040(5) 0.042(4) 0.147(8) -0.015(5) 0.014(5) 0.002(3)

loop_
_atom_site_label
_atom_site_type_symbol
_atom_site_fract_x
_atom_site_fract_y
_atom_site_fract_z
_atom_site_U_iso_or_equiv
_atom_site_thermal_displace_type
_atom_site_occupancy
_atom_site_calc_flag
_atom_site_refinement_flags
_atom_site_disorder_group
S1 S 0.05947(12) 0.12165(6) 0.90467(7) 0.0254(4) Uani 1 d . .
S2 S 0.11016(12) -0.25805(7) 0.87756(8) 0.0270(4) Uani 1 d . .
O1 O 0.1212(3) 0.0845(2) 0.8426(2) 0.0253(9) Uani 1 d . .
O2 O 0.0728(3) 0.1942(2) 0.8903(2) 0.0345(10) Uani 1 d . .
O3 O 0.1063(3) 0.0924(2) 0.9802(2) 0.0315(9) Uani 1 d . .
O4 O 0.1632(3) -0.2060(2) 0.8222(2) 0.0263(8) Uani 1 d . .
O5 O 0.1418(3) -0.3253(2) 0.8541(2) 0.0368(10) Uani 1 d . .
O6 O 0.1474(3) -0.2356(2) 0.9571(2) 0.0337(9) Uani 1 d . .
O7 O -0.5204(4) 0.1351(2) 0.7654(3) 0.0541(13) Uani 1 d . .
O8 O -0.4285(4) -0.1162(2) 0.8198(3) 0.0497(12) Uani 1 d . .
N1 N -0.4245(4) 0.0338(2) 0.8004(3) 0.0316(11) Uani 1 d . .
H1A H -0.4338(4) -0.0118(2) 0.8034(3) 0.038 Uiso 1 calc R .
N2 N -0.3923(4) -0.2264(2) 0.7807(3) 0.0346(12) Uani 1 d . .
H2B H -0.4261(4) -0.2640(2) 0.7572(3) 0.041 Uiso 1 calc R .
C1 C 0.1285(4) 0.0099(3) 0.8410(3) 0.0219(12) Uani 1 d . .
C2 C 0.1967(4) -0.0261(3) 0.9034(3) 0.0262(12) Uani 1 d . .
H2A H 0.2353(4) -0.0019(3) 0.9492(3) 0.031 Uiso 1 calc R .
C3 C 0.2071(5) -0.0983(3) 0.8974(3) 0.0273(12) Uani 1 d . .
H3A H 0.2535(5) -0.1240(3) 0.9392(3) 0.033 Uiso 1 calc R .
C4 C 0.1497(4) -0.1327(3) 0.8305(3) 0.0220(12) Uani 1 d . .
C5 C 0.0850(4) -0.0963(2) 0.7668(3) 0.0209(11) Uani 1 d . .
C6 C 0.0725(4) -0.0238(2) 0.7732(3) 0.0204(11) Uani 1 d . .
C7 C 0.0027(4) 0.0094(2) 0.6975(3) 0.0230(12) Uani 1 d . .
H7A H -0.0070(4) 0.0613(2) 0.7018(3) 0.028 Uiso 1 calc R .
C8 C 0.0673(4) -0.0112(3) 0.6351(3) 0.0236(12) Uani 1 d . .
C9 C 0.1106(4) 0.0344(3) 0.5874(3) 0.0279(13) Uani 1 d . .
H9A H 0.1024(4) 0.0836(3) 0.5923(3) 0.034 Uiso 1 calc R .
C10 C 0.1664(5) 0.0074(3) 0.5323(3) 0.0356(14) Uani 1 d . .
H10A H 0.1959(5) 0.0383(3) 0.4992(3) 0.043 Uiso 1 calc R .
C11 C 0.1788(5) -0.0647(3) 0.5257(3) 0.0374(15) Uani 1 d . .
H11A H 0.2162(5) -0.0829(3) 0.4876(3) 0.045 Uiso 1 calc R .
C12 C 0.1369(5) -0.1103(3) 0.5745(3) 0.0307(13) Uani 1 d . .
H12A H 0.1466(5) -0.1595(3) 0.5705(3) 0.037 Uiso 1 calc R .
C13 C 0.0811(5) -0.0834(3) 0.6286(3) 0.0261(13) Uani 1 d . .
C14 C 0.0275(5) -0.1251(2) 0.6863(3) 0.0247(12) Uani 1 d . .
H14A H 0.0369(5) -0.1769(2) 0.6820(3) 0.030 Uiso 1 calc R .
C15 C -0.0978(5) -0.1024(3) 0.6714(3) 0.0237(12) Uani 1 d . .
C16 C -0.1929(5) -0.1451(3) 0.6488(3) 0.0269(13) Uani 1 d . .
H16A H -0.1842(5) -0.1941(3) 0.6421(3) 0.032 Uiso 1 calc R .
C17 C -0.3008(5) -0.1153(3) 0.6363(3) 0.0339(14) Uani 1 d . .
H17A H -0.3666(5) -0.1443(3) 0.6219(3) 0.041 Uiso 1 calc R .
C18 C -0.3133(5) -0.0440(3) 0.6445(3) 0.0292(13) Uani 1 d . .
H18A H -0.3878(5) -0.0245(3) 0.6362(3) 0.035 Uiso 1 calc R .
C19 C -0.2183(5) -0.0002(3) 0.6649(3) 0.0264(12) Uani 1 d . .
H19A H -0.2275(5) 0.0490(3) 0.6696(3) 0.032 Uiso 1 calc R .
C20 C -0.1099(5) -0.0299(3) 0.6781(3) 0.0237(12) Uani 1 d . .
C21 C -0.0833(5) 0.0976(2) 0.8746(3) 0.0247(12) Uani 1 d . .
C22 C -0.1619(5) 0.1423(3) 0.8280(3) 0.0334(14) Uani 1 d . .
H22A H -0.1371(5) 0.1863(3) 0.8125(3) 0.040 Uiso 1 calc R .
C23 C -0.2759(5) 0.1236(3) 0.8038(3) 0.0333(14) Uani 1 d . .
H23A H -0.3290(5) 0.1548(3) 0.7725(3) 0.040 Uiso 1 calc R .
C24 C -0.3124(5) 0.0586(3) 0.8255(3) 0.0267(12) Uani 1 d . .
C25 C -0.2324(5) 0.0143(3) 0.8724(3) 0.0285(13) Uani 1 d . .
H25A H -0.2566(5) -0.0298(3) 0.8878(3) 0.034 Uiso 1 calc R .
C26 C -0.1204(5) 0.0332(3) 0.8966(3) 0.0280(13) Uani 1 d . .
H26A H -0.0676(5) 0.0023(3) 0.9286(3) 0.034 Uiso 1 calc R .
C27 C -0.5204(5) 0.0717(3) 0.7719(3) 0.0360(14) Uani 1 d . .
C28 C -0.6284(5) 0.0281(3) 0.7481(4) 0.051(2) Uani 1 d . .
H28A H -0.6096(5) -0.0215(3) 0.7581(4) 0.076 Uiso 1 calc R .
H28B H -0.6620(5) 0.0350(3) 0.6922(4) 0.076 Uiso 1 calc R .
H28C H -0.6832(5) 0.0427(3) 0.7788(4) 0.076 Uiso 1 calc R .
C29 C -0.0378(5) -0.2466(3) 0.8468(3) 0.0260(12) Uani 1 d . .
C30 C -0.1030(5) -0.2906(3) 0.7915(3) 0.0283(13) Uani 1 d . .
H30A H -0.0670(5) -0.3265(3) 0.7681(3) 0.034 Uiso 1 calc R .
C31 C -0.2186(5) -0.2826(3) 0.7702(3) 0.0300(13) Uani 1 d . .
H31A H -0.2626(5) -0.3130(3) 0.7320(3) 0.036 Uiso 1 calc R .
C32 C -0.2735(5) -0.2303(3) 0.8037(3) 0.0280(13) Uani 1 d . .
C33 C -0.2072(5) -0.1854(3) 0.8591(3) 0.0333(14) Uani 1 d . .
H33A H -0.2429(5) -0.1490(3) 0.8819(3) 0.040 Uiso 1 calc R .
C34 C -0.0907(5) -0.1937(3) 0.8807(3) 0.0288(13) Uani 1 d . .
H34A H -0.0461(5) -0.1635(3) 0.9188(3) 0.035 Uiso 1 calc R .
C35 C -0.4635(5) -0.1731(3) 0.7893(4) 0.043(2) Uani 1 d . .
C36 C -0.5885(6) -0.1886(4) 0.7595(6) 0.077(3) Uani 1 d . .
H36A H -0.5978(6) -0.2361(4) 0.7377(6) 0.116 Uiso 1 calc R .
H36B H -0.6218(6) -0.1547(4) 0.7186(6) 0.116 Uiso 1 calc R .
H36C H -0.6275(6) -0.1851(4) 0.8028(6) 0.116 Uiso 1 calc R .
C37 C -0.4786(12) -0.8737(7) 0.5669(8) 0.166(5) Uiso 1 d . .
H37A H -0.5413(12) -0.8860(7) 0.5917(8) 0.249 Uiso 1 calc R .
H37B H -0.4069(12) -0.8717(7) 0.6069(8) 0.249 Uiso 1 calc R .
H37C H -0.4724(12) -0.9093(7) 0.5278(8) 0.249 Uiso 1 calc R .
C38 C -0.5003(8) -0.8081(5) 0.5302(5) 0.087(3) Uiso 1 d . .
C39 C -0.4280(8) -0.7774(5) 0.4910(5) 0.088(3) Uiso 1 d . .
H39A H -0.3571(8) -0.7994(5) 0.4908(5) 0.106 Uiso 1 calc R .
C40 C -0.4552(10) -0.7156(6) 0.4517(7) 0.123(4) Uiso 1 d . .
H40A H -0.4050(10) -0.6942(6) 0.4239(7) 0.147 Uiso 1 calc R .
C41 C -0.5648(12) -0.6838(7) 0.4545(8) 0.143(5) Uiso 1 d . .
H41A H -0.5886(12) -0.6395(7) 0.4319(8) 0.172 Uiso 1 calc R .
C42 C -0.6293(11) -0.7229(7) 0.4918(7) 0.131(4) Uiso 1 d . .
H42A H -0.7035(11) -0.7046(7) 0.4895(7) 0.157 Uiso 1 calc R .
C43 C -0.6086(10) -0.7788(6) 0.5287(6) 0.108(3) Uiso 1 d . .
H43A H -0.6618(10) -0.8002(6) 0.5541(6) 0.130 Uiso 1 calc R .
C44 C -0.5264(21) -0.5153(14) 0.5357(13) 0.347(12) Uiso 0.50 d P 1
O9 O -0.5264(21) -0.5153(14) 0.5357(13) 0.347(12) Uiso 0.50 d P 2

loop_
_atom_type_symbol
_atom_type_description
_atom_type_scat_dispersion_real
_atom_type_scat_dispersion_imag
_atom_type_scat_source
C C 0.0033 0.0016 'International Tables Vol C Tables 4.2.6.8 and 6.1.1.4'
H H 0.0000 0.0000 'International Tables Vol C Tables 4.2.6.8 and 6.1.1.4'
N N 0.0061 0.0033 'International Tables Vol C Tables 4.2.6.8 and 6.1.1.4'
O O 0.0106 0.0060 'International Tables Vol C Tables 4.2.6.8 and 6.1.1.4'
S S 0.1246 0.1234 'International Tables Vol C Tables 4.2.6.8 and 6.1.1.4'

loop_
_geom_angle_atom_site_label_1
_geom_angle_atom_site_label_2
_geom_angle_atom_site_label_3
_geom_angle
O2 S1 O3 120.5(2)
O2 S1 O1 102.7(2)
O3 S1 O1 108.0(2)
O2 S1 C21 110.3(2)
O3 S1 C21 109.4(2)
O1 S1 C21 104.7(2)
O5 S2 O6 120.4(2)
O5 S2 O4 102.3(2)
O6 S2 O4 108.8(2)
O5 S2 C29 110.0(2)
O6 S2 C29 109.5(2)
O4 S2 C29 104.5(2)
C1 O1 S1 119.4(3)
C4 O4 S2 118.3(3)
C27 N1 C24 127.7(5)
C35 N2 C32 129.5(5)
C6 C1 C2 122.1(5)
C6 C1 O1 117.4(4)
C2 C1 O1 120.3(4)
C3 C2 C1 118.5(5)
C4 C3 C2 119.9(5)
C3 C4 C5 121.5(5)
C3 C4 O4 120.6(4)
C5 C4 O4 117.7(4)
C4 C5 C6 118.6(4)
C4 C5 C14 128.0(4)
C6 C5 C14 113.4(4)
C1 C6 C5 119.2(4)
C1 C6 C7 127.9(4)
C5 C6 C7 112.7(4)
C20 C7 C8 106.5(4)
C20 C7 C6 105.9(4)
C8 C7 C6 104.2(4)
C9 C8 C13 120.1(5)
C9 C8 C7 126.2(5)
C13 C8 C7 113.6(4)
C8 C9 C10 119.5(5)
C11 C10 C9 120.1(5)
C10 C11 C12 120.4(5)
C13 C12 C11 119.3(5)
C12 C13 C8 120.6(5)
C12 C13 C14 126.9(5)
C8 C13 C14 112.5(4)
C5 C14 C15 106.1(4)
C5 C14 C13 104.5(4)
C15 C14 C13 106.5(4)
C16 C15 C20 120.8(5)
C16 C15 C14 126.6(5)
C20 C15 C14 112.5(4)
C15 C16 C17 119.0(5)
C18 C17 C16 120.5(5)
C17 C18 C19 121.1(5)
C20 C19 C18 118.6(5)
C19 C20 C15 120.0(5)
C19 C20 C7 126.1(5)
C15 C20 C7 113.9(5)
C26 C21 C22 119.1(5)
C26 C21 S1 120.4(4)
C22 C21 S1 120.5(4)
C23 C22 C21 120.9(5)
C22 C23 C24 119.7(5)
C23 C24 C25 118.7(5)
C23 C24 N1 123.6(5)
C25 C24 N1 117.7(5)
C26 C25 C24 121.4(5)
C25 C26 C21 120.2(5)
O7 C27 N1 123.2(6)
O7 C27 C28 122.5(5)
N1 C27 C28 114.2(5)
C30 C29 C34 119.8(5)
C30 C29 S2 120.9(4)
C34 C29 S2 119.2(4)
C31 C30 C29 120.2(5)
C30 C31 C32 121.0(5)
N2 C32 C31 117.8(5)
N2 C32 C33 123.5(5)
C31 C32 C33 118.7(5)
C34 C33 C32 120.2(5)
C33 C34 C29 120.1(5)
O8 C35 N2 122.8(6)
O8 C35 C36 122.4(6)
N2 C35 C36 114.8(5)
C39 C38 C37 122.8(11)
C39 C38 C43 120.9(10)
C37 C38 C43 115.9(11)
C38 C39 C40 121.2(11)
C39 C40 C41 117.1(12)
C42 C41 C40 114.1(13)
C43 C42 C41 131.2(15)
C42 C43 C38 115.1(12)

loop_
_geom_bond_atom_site_label_1
_geom_bond_atom_site_label_2
_geom_bond_distance
_geom_bond_site_symmetry_2
S1 O2 1.423(4) .
S1 O3 1.428(4) .
S1 O1 1.613(4) .
S1 C21 1.737(6) .
S2 O5 1.426(4) .
S2 O6 1.428(4) .
S2 O4 1.616(4) .
S2 C29 1.751(5) .
O1 C1 1.428(6) .
O4 C4 1.419(6) .
O7 C27 1.215(7) .
O8 C35 1.240(7) .
N1 C27 1.356(7) .
N1 C24 1.401(7) .
N2 C35 1.360(7) .
N2 C32 1.394(7) .
C1 C6 1.382(7) .
C1 C2 1.390(7) .
C2 C3 1.389(7) .
C3 C4 1.383(7) .
C4 C5 1.393(7) .
C5 C6 1.399(7) .
C5 C14 1.524(7) .
C6 C7 1.535(6) .
C7 C20 1.516(7) .
C7 C8 1.529(7) .
C8 C9 1.386(7) .
C8 C13 1.395(7) .
C9 C10 1.393(8) .
C10 C11 1.391(8) .
C11 C12 1.393(8) .
C12 C13 1.379(7) .
C13 C14 1.538(7) .
C14 C15 1.531(7) .
C15 C16 1.386(7) .
C15 C20 1.398(7) .
C16 C17 1.387(8) .
C17 C18 1.380(8) .
C18 C19 1.394(7) .
C19 C20 1.392(7) .
C21 C26 1.390(7) .
C21 C22 1.392(7) .
C22 C23 1.386(8) .
C23 C24 1.396(7) .
C24 C25 1.397(7) .
C25 C26 1.365(7) .
C27 C28 1.517(8) .
C29 C30 1.382(7) .
C29 C34 1.395(7) .
C30 C31 1.363(8) .
C31 C32 1.397(7) .
C32 C33 1.400(7) .
C33 C34 1.374(8) .
C35 C36 1.503(9) .
C37 C38 1.405(14) .
C38 C39 1.358(12) .
C38 C43 1.410(13) .
C39 C40 1.367(13) .
C40 C41 1.46(2) .
C41 C42 1.35(2) .
C42 C43 1.241(14) .
C44 C44 1.63(4) 3_446
O9 O9 1.63(4) 3_446
